data_4343372
loop_
_publ_author_name
'Rhine, Melody A.'
'Sanders, Brian C.'
'Patra, Ashis K.'
'Harrop, Todd C.'

_publ_section_title
;
 Overview and New Insights into the Thiol Reactivity of Coordinated NO in
 {MNO}(6/7/8) (M = Fe, Co) Complexes.
;
_journal_issue 19
_journal_name_full 'Inorganic chemistry'
_journal_page_first 9351
_journal_page_last 9366
_journal_paper_doi 10.1021/acs.inorgchem.5b00883
_journal_volume 54
_journal_year 2015
_chemical_absolute_configuration rm
_chemical_formula_sum 'C39 H48 Cl Co Fe N4 S'
_chemical_formula_weight 755.10
_chemical_name_systematic
;
 ?
;
_space_group_IT_number 9
_symmetry_cell_setting monoclinic
_symmetry_space_group_name_Hall 'C -2yc'
_symmetry_space_group_name_H-M 'C 1 c 1'
_atom_sites_solution_hydrogens geom
_atom_sites_solution_primary direct
_atom_sites_solution_secondary difmap
_audit_creation_method SHELXL-97
_cell_angle_alpha 90.00
_cell_angle_beta 102.605(12)
_cell_angle_gamma 90.00
_cell_formula_units_Z 4
_cell_length_a 10.495(10)
_cell_length_b 15.692(15)
_cell_length_c 22.76(2)
_cell_measurement_temperature 293(2)
_cell_volume 3658(6)
_computing_cell_refinement 'Bruker APEX II V2008.6-1'
_computing_data_collection 'Bruker APEX II V2008.6-1'
_computing_data_reduction 'Bruker APEX II V2008.6-1'
_computing_molecular_graphics 'Ortep-3 for Windows (Farrugia, 1997)'
_computing_publication_material 'WinGX publication routines (Farrugia, 1999)'
_computing_structure_refinement 'SHELXL-97 (Sheldrick, 1997)'
_computing_structure_solution 'SHELXS-97 (Sheldrick, 1997)'
_diffrn_ambient_temperature 293(2)
_diffrn_measured_fraction_theta_full 0.994
_diffrn_measured_fraction_theta_max 0.994
_diffrn_measurement_device_type 'Bruker Smart CCD Area Detector'
_diffrn_measurement_method 'omega scans'
_diffrn_radiation_monochromator graphite
_diffrn_radiation_source 'fine-focus sealed tube'
_diffrn_radiation_type MoK\a
_diffrn_radiation_wavelength 0.71073
_diffrn_reflns_av_R_equivalents 0.0252
_diffrn_reflns_av_sigmaI/netI 0.0400
_diffrn_reflns_limit_h_max 15
_diffrn_reflns_limit_h_min -15
_diffrn_reflns_limit_k_max 23
_diffrn_reflns_limit_k_min -23
_diffrn_reflns_limit_l_max 33
_diffrn_reflns_limit_l_min -33
_diffrn_reflns_number 31269
_diffrn_reflns_theta_full 31.80
_diffrn_reflns_theta_max 31.80
_diffrn_reflns_theta_min 2.37
_exptl_absorpt_coefficient_mu 1.014
_exptl_absorpt_correction_T_max 0.8230
_exptl_absorpt_correction_T_min 0.1510
_exptl_absorpt_correction_type multi-scan
_exptl_absorpt_process_details SADABS(Sheldrick,1997)
_exptl_crystal_colour brown
_exptl_crystal_density_diffrn 1.371
_exptl_crystal_density_method 'not measured'
_exptl_crystal_description rectangle
_exptl_crystal_F_000 1584
_exptl_crystal_size_max 0.32
_exptl_crystal_size_mid 0.30
_exptl_crystal_size_min 0.20
_refine_diff_density_max 0.298
_refine_diff_density_min -0.307
_refine_diff_density_rms 0.090
_refine_ls_abs_structure_details 'Flack H D (1983), Acta Cryst. A39, 876-881'
_refine_ls_abs_structure_Flack 0.004(9)
_refine_ls_extinction_method none
_refine_ls_goodness_of_fit_ref 1.004
_refine_ls_hydrogen_treatment constr
_refine_ls_matrix_type full
_refine_ls_number_parameters 424
_refine_ls_number_reflns 12243
_refine_ls_number_restraints 2
_refine_ls_restrained_S_all 1.004
_refine_ls_R_factor_all 0.0474
_refine_ls_R_factor_gt 0.0355
_refine_ls_shift/su_max 0.002
_refine_ls_shift/su_mean 0.000
_refine_ls_structure_factor_coef Fsqd
_refine_ls_weighting_details 'calc w=1/[\s^2^(Fo^2^)+(0.0478P)^2^+0.0000P] where P=(Fo^2^+2Fc^2^)/3'
_refine_ls_weighting_scheme calc
_refine_ls_wR_factor_gt 0.0839
_refine_ls_wR_factor_ref 0.0896
_reflns_number_gt 10102
_reflns_number_total 12243
_reflns_threshold_expression >2sigma(I)
_cod_data_source_file ic5b00883_si_003.cif
_cod_data_source_block '[Co(Cp*)2][Fe(LN4prop)(SPhCl]'
_cod_depositor_comments
;
The following automatic conversions were performed:

'_symmetry_cell_setting' value 'Monoclinic' changed to 'monoclinic'
according to
/usr/data/users/saulius/crontab/automatic-downloads/rss-feeds/ACS/lib/dictionaries/cif_core.dic
dictionary named 'cif_core.dic' version 2.4.2 from 2011-04-26.

Automatic conversion script
Id: cif_fix_values 3271 2015-04-21 07:52:19Z andrius 

 Adding full bibliography for 4343371--4343372.cif.
;
_cod_original_cell_volume 3657(6)
_cod_original_sg_symbol_H-M Cc
_cod_database_code 4343372

loop_
_symmetry_equiv_pos_as_xyz
'x, y, z'
'x, -y, z+1/2'
'x+1/2, y+1/2, z'
'x+1/2, -y+1/2, z+1/2'

loop_
_atom_site_label
_atom_site_type_symbol
_atom_site_fract_x
_atom_site_fract_y
_atom_site_fract_z
_atom_site_U_iso_or_equiv
_atom_site_adp_type
_atom_site_occupancy
_atom_site_symmetry_multiplicity
_atom_site_calc_flag
_atom_site_refinement_flags
Co1 Co 1.178922(17) -0.052863(14) 0.387450(10) 0.03159(5) Uani 1 1 d .
Fe1 Fe 0.78884(3) 0.07003(2) 0.605205(14) 0.04465(8) Uani 1 1 d .
S1 S 0.68638(6) 0.10499(4) 0.50597(3) 0.05264(13) Uani 1 1 d .
Cl1 Cl 0.68162(8) -0.19599(5) 0.32687(4) 0.0772(2) Uani 1 1 d .
N1 N 0.7370(3) -0.03919(14) 0.64692(11) 0.0619(5) Uani 1 1 d .
N2 N 0.6403(2) 0.11501(18) 0.65095(11) 0.0651(6) Uani 1 1 d .
N3 N 0.8631(2) 0.19821(12) 0.62117(8) 0.0525(5) Uani 1 1 d .
N4 N 0.9870(2) 0.05319(13) 0.61666(9) 0.0502(4) Uani 1 1 d .
C1 C 0.7776(4) -0.11920(18) 0.65829(14) 0.0752(8) Uani 1 1 d .
H1 H 0.8416 -0.1455 0.6421 0.090 Uiso 1 1 calc R
C2 C 0.7127(5) -0.1569(2) 0.69679(16) 0.0971(14) Uani 1 1 d .
H2 H 0.7233 -0.2127 0.7110 0.117 Uiso 1 1 calc R
C3 C 0.6304(5) -0.0986(3) 0.71052(15) 0.0961(14) Uani 1 1 d .
H3 H 0.5735 -0.1059 0.7363 0.115 Uiso 1 1 calc R
C4 C 0.6463(3) -0.0266(2) 0.67935(13) 0.0708(8) Uani 1 1 d .
C5 C 0.5961(3) 0.0574(2) 0.67918(14) 0.0730(8) Uani 1 1 d .
H5 H 0.5310 0.0696 0.6998 0.088 Uiso 1 1 calc R
C6 C 0.5944(4) 0.2020(2) 0.65172(16) 0.0855(10) Uani 1 1 d .
H6A H 0.5360 0.2060 0.6793 0.103 Uiso 1 1 calc R
H6B H 0.5451 0.2169 0.6118 0.103 Uiso 1 1 calc R
C7 C 0.7022(4) 0.2635(2) 0.67016(14) 0.0808(10) Uani 1 1 d .
H7A H 0.7559 0.2451 0.7083 0.097 Uiso 1 1 calc R
H7B H 0.6653 0.3185 0.6767 0.097 Uiso 1 1 calc R
C8 C 0.7885(4) 0.27451(18) 0.62554(14) 0.0756(9) Uani 1 1 d .
H8A H 0.7348 0.2880 0.5863 0.091 Uiso 1 1 calc R
H8B H 0.8478 0.3218 0.6380 0.091 Uiso 1 1 calc R
C9 C 0.9818(3) 0.20301(17) 0.62069(11) 0.0617(7) Uani 1 1 d .
H9 H 1.0218 0.2559 0.6207 0.074 Uiso 1 1 calc R
C10 C 1.0547(3) 0.12731(18) 0.62006(10) 0.0557(6) Uani 1 1 d .
C11 C 1.1871(3) 0.1102(3) 0.62795(14) 0.0775(9) Uani 1 1 d .
H11 H 1.2539 0.1500 0.6310 0.093 Uiso 1 1 calc R
C12 C 1.2004(3) 0.0238(3) 0.63038(14) 0.0833(11) Uani 1 1 d .
H12 H 1.2778 -0.0070 0.6355 0.100 Uiso 1 1 calc R
C13 C 1.0777(3) -0.0082(2) 0.62377(11) 0.0664(7) Uani 1 1 d .
H13 H 1.0590 -0.0661 0.6241 0.080 Uiso 1 1 calc R
C14 C 0.68570(19) 0.01925(14) 0.45785(9) 0.0410(4) Uani 1 1 d .
C15 C 0.6714(3) 0.03343(15) 0.39651(10) 0.0503(5) Uani 1 1 d .
H15 H 0.6611 0.0890 0.3820 0.060 Uiso 1 1 calc R
C16 C 0.6720(3) -0.03247(16) 0.35664(11) 0.0539(5) Uani 1 1 d .
H16 H 0.6640 -0.0216 0.3158 0.065 Uiso 1 1 calc R
C17 C 0.6845(2) -0.11345(15) 0.37789(11) 0.0494(5) Uani 1 1 d .
C18 C 0.6979(2) -0.13052(15) 0.43739(12) 0.0549(5) Uani 1 1 d .
H18 H 0.7062 -0.1865 0.4512 0.066 Uiso 1 1 calc R
C19 C 0.6992(2) -0.06394(15) 0.47731(11) 0.0496(5) Uani 1 1 d .
H19 H 0.7094 -0.0756 0.5181 0.059 Uiso 1 1 calc R
C20 C 1.00537(19) 0.00736(15) 0.35651(9) 0.0421(5) Uani 1 1 d .
C21 C 0.9799(3) 0.09112(18) 0.32658(15) 0.0669(7) Uani 1 1 d .
H21A H 0.9840 0.1348 0.3565 0.100 Uiso 1 1 calc R
H21B H 0.8947 0.0909 0.3004 0.100 Uiso 1 1 calc R
H21C H 1.0444 0.1020 0.3034 0.100 Uiso 1 1 calc R
C22 C 1.02395(18) -0.00947(14) 0.41907(9) 0.0384(4) Uani 1 1 d .
C23 C 1.0242(3) 0.05512(18) 0.46652(13) 0.0595(7) Uani 1 1 d .
H23A H 1.0127 0.1108 0.4486 0.089 Uiso 1 1 calc R
H23B H 1.1059 0.0529 0.4954 0.089 Uiso 1 1 calc R
H23C H 0.9542 0.0435 0.4864 0.089 Uiso 1 1 calc R
C24 C 1.03769(19) -0.09773(15) 0.42719(9) 0.0392(4) Uani 1 1 d .
C25 C 1.0538(3) -0.1433(2) 0.48536(12) 0.0617(7) Uani 1 1 d .
H25A H 1.0615 -0.2033 0.4789 0.093 Uiso 1 1 calc R
H25B H 0.9792 -0.1328 0.5024 0.093 Uiso 1 1 calc R
H25C H 1.1311 -0.1232 0.5125 0.093 Uiso 1 1 calc R
C26 C 1.0287(2) -0.13591(14) 0.37006(11) 0.0444(5) Uani 1 1 d .
C27 C 1.0347(3) -0.22836(16) 0.35828(16) 0.0696(8) Uani 1 1 d .
H27A H 1.0256 -0.2377 0.3159 0.104 Uiso 1 1 calc R
H27B H 0.9652 -0.2568 0.3717 0.104 Uiso 1 1 calc R
H27C H 1.1171 -0.2506 0.3796 0.104 Uiso 1 1 calc R
C28 C 1.0075(2) -0.07073(16) 0.32624(9) 0.0434(4) Uani 1 1 d .
C29 C 0.9854(3) -0.0820(3) 0.26019(11) 0.0736(9) Uani 1 1 d .
H29A H 0.9920 -0.1414 0.2511 0.110 Uiso 1 1 calc R
H29B H 1.0499 -0.0505 0.2452 0.110 Uiso 1 1 calc R
H29C H 0.9000 -0.0616 0.2415 0.110 Uiso 1 1 calc R
C30 C 1.33273(19) 0.02741(14) 0.41348(10) 0.0409(4) Uani 1 1 d .
C31 C 1.3311(3) 0.11570(17) 0.43659(14) 0.0617(6) Uani 1 1 d .
H31A H 1.3161 0.1550 0.4034 0.093 Uiso 1 1 calc R
H31B H 1.4136 0.1281 0.4630 0.093 Uiso 1 1 calc R
H31C H 1.2627 0.1212 0.4583 0.093 Uiso 1 1 calc R
C32 C 1.3520(2) -0.04632(15) 0.44903(10) 0.0430(5) Uani 1 1 d .
C33 C 1.3783(3) -0.0476(2) 0.51595(12) 0.0684(8) Uani 1 1 d .
H33A H 1.3884 -0.1055 0.5299 0.103 Uiso 1 1 calc R
H33B H 1.3065 -0.0218 0.5292 0.103 Uiso 1 1 calc R
H33C H 1.4569 -0.0164 0.5320 0.103 Uiso 1 1 calc R
C34 C 1.3509(2) -0.11732(14) 0.41075(11) 0.0463(5) Uani 1 1 d .
C35 C 1.3727(3) -0.20725(18) 0.42972(19) 0.0813(10) Uani 1 1 d .
H35A H 1.3836 -0.2111 0.4726 0.122 Uiso 1 1 calc R
H35B H 1.4498 -0.2281 0.4183 0.122 Uiso 1 1 calc R
H35C H 1.2989 -0.2409 0.4105 0.122 Uiso 1 1 calc R
C36 C 1.3311(2) -0.08598(18) 0.35094(12) 0.0498(5) Uani 1 1 d .
C37 C 1.3275(3) -0.1374(3) 0.29598(16) 0.0789(10) Uani 1 1 d .
H37A H 1.3127 -0.1006 0.2614 0.118 Uiso 1 1 calc R
H37B H 1.2583 -0.1784 0.2915 0.118 Uiso 1 1 calc R
H37C H 1.4094 -0.1664 0.2994 0.118 Uiso 1 1 calc R
C38 C 1.3195(2) 0.00373(16) 0.35268(10) 0.0440(5) Uani 1 1 d .
C39 C 1.3042(3) 0.0614(2) 0.30014(14) 0.0722(9) Uani 1 1 d .
H39A H 1.2970 0.0282 0.2641 0.108 Uiso 1 1 calc R
H39B H 1.3790 0.0981 0.3049 0.108 Uiso 1 1 calc R
H39C H 1.2269 0.0952 0.2973 0.108 Uiso 1 1 calc R

loop_
_atom_site_aniso_label
_atom_site_aniso_U_11
_atom_site_aniso_U_22
_atom_site_aniso_U_33
_atom_site_aniso_U_23
_atom_site_aniso_U_13
_atom_site_aniso_U_12
Co1 0.02876(10) 0.03544(10) 0.02980(10) 0.00216(10) 0.00470(8) -0.00168(10)
Fe1 0.05136(18) 0.04603(15) 0.03523(14) -0.00072(12) 0.00656(12) 0.00049(13)
S1 0.0597(3) 0.0519(3) 0.0401(3) -0.0028(2) -0.0026(2) 0.0084(3)
Cl1 0.0821(5) 0.0653(4) 0.0781(5) -0.0242(3) 0.0045(4) 0.0125(3)
N1 0.0740(15) 0.0540(12) 0.0534(12) 0.0021(9) 0.0046(10) -0.0132(10)
N2 0.0637(13) 0.0809(16) 0.0521(12) 0.0007(11) 0.0154(10) 0.0116(12)
N3 0.0706(13) 0.0413(9) 0.0394(9) -0.0002(7) -0.0012(9) 0.0031(9)
N4 0.0569(11) 0.0564(11) 0.0360(9) -0.0010(7) 0.0075(8) 0.0065(8)
C1 0.096(2) 0.0518(15) 0.0679(18) 0.0033(13) -0.0025(16) -0.0159(15)
C2 0.151(4) 0.0621(19) 0.0623(18) 0.0069(15) -0.011(2) -0.049(2)
C3 0.136(4) 0.095(3) 0.0530(17) -0.0003(17) 0.0130(19) -0.069(3)
C4 0.080(2) 0.088(2) 0.0431(13) -0.0045(13) 0.0115(13) -0.0361(17)
C5 0.0620(17) 0.108(3) 0.0518(15) -0.0092(15) 0.0184(13) -0.0140(16)
C6 0.087(2) 0.096(2) 0.073(2) 0.0002(18) 0.0184(17) 0.041(2)
C7 0.115(3) 0.0628(17) 0.0585(16) 0.0000(13) 0.0050(17) 0.0453(18)
C8 0.112(2) 0.0471(14) 0.0596(16) 0.0109(11) 0.0016(16) 0.0207(15)
C9 0.0823(19) 0.0562(14) 0.0410(12) -0.0018(10) 0.0014(11) -0.0181(13)
C10 0.0567(13) 0.0709(16) 0.0376(11) -0.0039(10) 0.0059(9) -0.0076(12)
C11 0.0569(16) 0.119(3) 0.0529(15) -0.0104(16) 0.0050(12) -0.0131(17)
C12 0.0601(18) 0.139(4) 0.0485(14) -0.0140(18) 0.0060(12) 0.0256(19)
C13 0.0738(18) 0.0843(19) 0.0398(12) -0.0037(12) 0.0098(11) 0.0279(15)
C14 0.0327(9) 0.0473(10) 0.0402(10) 0.0002(8) 0.0017(7) -0.0009(8)
C15 0.0559(12) 0.0469(11) 0.0441(12) 0.0035(9) 0.0021(10) 0.0020(10)
C16 0.0592(14) 0.0609(14) 0.0384(11) -0.0002(10) 0.0039(10) 0.0023(11)
C17 0.0420(10) 0.0506(11) 0.0531(14) -0.0094(10) 0.0049(10) 0.0030(10)
C18 0.0498(12) 0.0469(12) 0.0656(15) 0.0062(11) 0.0075(10) 0.0025(9)
C19 0.0479(12) 0.0549(13) 0.0437(11) 0.0062(9) 0.0051(9) 0.0001(9)
C20 0.0315(9) 0.0484(11) 0.0428(10) 0.0104(8) -0.0002(8) 0.0015(8)
C21 0.0578(15) 0.0573(15) 0.0793(19) 0.0259(14) 0.0011(13) 0.0121(12)
C22 0.0285(8) 0.0487(11) 0.0374(9) 0.0003(8) 0.0056(7) 0.0022(7)
C23 0.0440(12) 0.0780(18) 0.0564(15) -0.0150(12) 0.0110(11) 0.0110(11)
C24 0.0285(9) 0.0502(11) 0.0392(9) 0.0097(8) 0.0078(7) -0.0023(8)
C25 0.0491(13) 0.0817(18) 0.0558(14) 0.0307(13) 0.0148(11) -0.0007(12)
C26 0.0350(10) 0.0449(11) 0.0518(12) 0.0016(9) 0.0058(8) -0.0081(8)
C27 0.0640(16) 0.0439(13) 0.099(2) -0.0090(14) 0.0121(15) -0.0143(12)
C28 0.0327(9) 0.0600(12) 0.0337(9) -0.0021(9) -0.0013(7) -0.0088(8)
C29 0.0634(16) 0.117(3) 0.0348(13) -0.0152(13) -0.0018(12) -0.0133(17)
C30 0.0305(9) 0.0468(11) 0.0450(10) -0.0011(9) 0.0070(7) -0.0081(8)
C31 0.0561(14) 0.0474(13) 0.0767(17) -0.0092(12) 0.0038(12) -0.0132(11)
C32 0.0281(9) 0.0616(13) 0.0379(10) 0.0082(9) 0.0041(7) -0.0007(8)
C33 0.0467(13) 0.115(3) 0.0382(11) 0.0111(13) -0.0014(9) -0.0023(14)
C34 0.0313(9) 0.0468(11) 0.0612(13) 0.0073(10) 0.0108(9) 0.0051(8)
C35 0.0532(15) 0.0517(15) 0.135(3) 0.0238(17) 0.0129(17) 0.0133(12)
C36 0.0359(11) 0.0648(15) 0.0513(12) -0.0099(11) 0.0153(9) 0.0011(10)
C37 0.0651(18) 0.102(3) 0.075(2) -0.0334(18) 0.0268(15) 0.0028(17)
C38 0.0357(10) 0.0536(12) 0.0444(11) 0.0067(9) 0.0121(8) -0.0059(9)
C39 0.0668(18) 0.097(2) 0.0561(17) 0.0240(14) 0.0200(14) -0.0168(15)

loop_
_atom_type_symbol
_atom_type_description
_atom_type_scat_dispersion_real
_atom_type_scat_dispersion_imag
_atom_type_scat_source
C C 0.0033 0.0016 'International Tables Vol C Tables 4.2.6.8 and 6.1.1.4'
H H 0.0000 0.0000 'International Tables Vol C Tables 4.2.6.8 and 6.1.1.4'
N N 0.0061 0.0033 'International Tables Vol C Tables 4.2.6.8 and 6.1.1.4'
S S 0.1246 0.1234 'International Tables Vol C Tables 4.2.6.8 and 6.1.1.4'
Cl Cl 0.1484 0.1585 'International Tables Vol C Tables 4.2.6.8 and 6.1.1.4'
Fe Fe 0.3463 0.8444 'International Tables Vol C Tables 4.2.6.8 and 6.1.1.4'
Co Co 0.3494 0.9721 'International Tables Vol C Tables 4.2.6.8 and 6.1.1.4'

loop_
_geom_angle_atom_site_label_1
_geom_angle_atom_site_label_2
_geom_angle_atom_site_label_3
_geom_angle
C26 Co1 C36 114.01(11)
C26 Co1 C24 41.02(10)
C36 Co1 C24 144.61(11)
C26 Co1 C38 144.26(10)
C36 Co1 C38 40.91(11)
C24 Co1 C38 173.86(10)
C26 Co1 C30 174.44(9)
C36 Co1 C30 68.32(11)
C24 Co1 C30 134.30(10)
C38 Co1 C30 40.68(10)
C26 Co1 C22 68.56(11)
C36 Co1 C22 174.52(11)
C24 Co1 C22 40.38(11)
C38 Co1 C22 134.29(10)
C30 Co1 C22 109.58(11)
C26 Co1 C34 109.91(12)
C36 Co1 C34 40.95(11)
C24 Co1 C34 113.88(11)
C38 Co1 C34 68.89(11)
C30 Co1 C34 68.24(11)
C22 Co1 C34 143.71(10)
C26 Co1 C20 68.29(11)
C36 Co1 C20 134.76(11)
C24 Co1 C20 68.22(10)
C38 Co1 C20 109.52(11)
C30 Co1 C20 114.01(11)
C22 Co1 C20 40.81(9)
C34 Co1 C20 174.84(10)
C26 Co1 C28 40.73(10)
C36 Co1 C28 109.99(12)
C24 Co1 C28 68.57(11)
C38 Co1 C28 113.73(11)
C30 Co1 C28 144.15(10)
C22 Co1 C28 68.50(11)
C34 Co1 C28 135.17(11)
C20 Co1 C28 40.42(10)
C26 Co1 C32 135.06(10)
C36 Co1 C32 68.32(12)
C24 Co1 C32 109.86(11)
C38 Co1 C32 68.35(11)
C30 Co1 C32 40.25(9)
C22 Co1 C32 113.63(11)
C34 Co1 C32 40.56(10)
C20 Co1 C32 144.02(10)
C28 Co1 C32 174.98(10)
N4 Fe1 N1 101.16(10)
N4 Fe1 N3 77.31(9)
N1 Fe1 N3 143.95(9)
N4 Fe1 N2 142.45(10)
N1 Fe1 N2 76.32(11)
N3 Fe1 N2 83.52(11)
N4 Fe1 S1 113.01(6)
N1 Fe1 S1 121.31(7)
N3 Fe1 S1 90.97(6)
N2 Fe1 S1 99.16(9)
C14 S1 Fe1 111.38(9)
C1 N1 C4 105.5(3)
C1 N1 Fe1 139.2(2)
C4 N1 Fe1 114.6(2)
C5 N2 C6 120.8(3)
C5 N2 Fe1 113.2(2)
C6 N2 Fe1 125.9(2)
C9 N3 C8 120.4(3)
C9 N3 Fe1 112.23(18)
C8 N3 Fe1 127.0(2)
C13 N4 C10 105.1(3)
C13 N4 Fe1 141.3(2)
C10 N4 Fe1 113.58(18)
N1 C1 C2 110.6(4)
N1 C1 H1 124.7
C2 C1 H1 124.7
C3 C2 C1 107.0(3)
C3 C2 H2 126.5
C1 C2 H2 126.5
C2 C3 C4 106.6(4)
C2 C3 H3 126.7
C4 C3 H3 126.7
N1 C4 C3 110.3(4)
N1 C4 C5 116.3(3)
C3 C4 C5 133.1(4)
N2 C5 C4 119.5(3)
N2 C5 H5 120.2
C4 C5 H5 120.2
N2 C6 C7 112.5(3)
N2 C6 H6A 109.1
C7 C6 H6A 109.1
N2 C6 H6B 109.1
C7 C6 H6B 109.1
H6A C6 H6B 107.8
C6 C7 C8 114.7(3)
C6 C7 H7A 108.6
C8 C7 H7A 108.6
C6 C7 H7B 108.6
C8 C7 H7B 108.6
H7A C7 H7B 107.6
N3 C8 C7 111.4(2)
N3 C8 H8A 109.4
C7 C8 H8A 109.4
N3 C8 H8B 109.4
C7 C8 H8B 109.4
H8A C8 H8B 108.0
N3 C9 C10 119.5(2)
N3 C9 H9 120.3
C10 C9 H9 120.3
N4 C10 C11 109.8(3)
N4 C10 C9 116.3(3)
C11 C10 C9 133.6(3)
C12 C11 C10 106.8(3)
C12 C11 H11 126.6
C10 C11 H11 126.6
C13 C12 C11 106.1(3)
C13 C12 H12 127.0
C11 C12 H12 127.0
N4 C13 C12 112.2(3)
N4 C13 H13 123.9
C12 C13 H13 123.9
C19 C14 C15 117.2(2)
C19 C14 S1 123.16(19)
C15 C14 S1 119.68(18)
C16 C15 C14 121.8(2)
C16 C15 H15 119.1
C14 C15 H15 119.1
C17 C16 C15 118.9(2)
C17 C16 H16 120.6
C15 C16 H16 120.6
C16 C17 C18 121.5(2)
C16 C17 Cl1 118.3(2)
C18 C17 Cl1 120.2(2)
C17 C18 C19 119.4(2)
C17 C18 H18 120.3
C19 C18 H18 120.3
C14 C19 C18 121.3(2)
C14 C19 H19 119.3
C18 C19 H19 119.3
C28 C20 C22 108.38(19)
C28 C20 C21 124.7(2)
C22 C20 C21 126.8(2)
C28 C20 Co1 69.92(12)
C22 C20 Co1 69.51(11)
C21 C20 Co1 129.08(17)
C20 C21 H21A 109.5
C20 C21 H21B 109.5
H21A C21 H21B 109.5
C20 C21 H21C 109.5
H21A C21 H21C 109.5
H21B C21 H21C 109.5
C24 C22 C20 107.70(18)
C24 C22 C23 126.7(2)
C20 C22 C23 125.6(2)
C24 C22 Co1 69.42(11)
C20 C22 Co1 69.68(12)
C23 C22 Co1 127.79(16)
C22 C23 H23A 109.5
C22 C23 H23B 109.5
H23A C23 H23B 109.5
C22 C23 H23C 109.5
H23A C23 H23C 109.5
H23B C23 H23C 109.5
C22 C24 C26 108.24(18)
C22 C24 C25 125.7(2)
C26 C24 C25 126.0(2)
C22 C24 Co1 70.21(11)
C26 C24 Co1 69.23(12)
C25 C24 Co1 127.98(16)
C24 C25 H25A 109.5
C24 C25 H25B 109.5
H25A C25 H25B 109.5
C24 C25 H25C 109.5
H25A C25 H25C 109.5
H25B C25 H25C 109.5
C28 C26 C24 108.1(2)
C28 C26 C27 126.1(2)
C24 C26 C27 125.8(2)
C28 C26 Co1 70.51(13)
C24 C26 Co1 69.75(12)
C27 C26 Co1 127.37(18)
C26 C27 H27A 109.5
C26 C27 H27B 109.5
H27A C27 H27B 109.5
C26 C27 H27C 109.5
H27A C27 H27C 109.5
H27B C27 H27C 109.5
C20 C28 C26 107.6(2)
C20 C28 C29 125.8(3)
C26 C28 C29 126.6(3)
C20 C28 Co1 69.66(12)
C26 C28 Co1 68.77(12)
C29 C28 Co1 128.99(19)
C28 C29 H29A 109.5
C28 C29 H29B 109.5
H29A C29 H29B 109.5
C28 C29 H29C 109.5
H29A C29 H29C 109.5
H29B C29 H29C 109.5
C32 C30 C38 108.7(2)
C32 C30 C31 125.3(2)
C38 C30 C31 126.0(2)
C32 C30 Co1 70.22(13)
C38 C30 Co1 69.41(12)
C31 C30 Co1 127.80(17)
C30 C31 H31A 109.5
C30 C31 H31B 109.5
H31A C31 H31B 109.5
C30 C31 H31C 109.5
H31A C31 H31C 109.5
H31B C31 H31C 109.5
C30 C32 C34 108.3(2)
C30 C32 C33 125.0(2)
C34 C32 C33 126.5(2)
C30 C32 Co1 69.53(12)
C34 C32 Co1 69.53(13)
C33 C32 Co1 129.86(17)
C32 C33 H33A 109.5
C32 C33 H33B 109.5
H33A C33 H33B 109.5
C32 C33 H33C 109.5
H33A C33 H33C 109.5
H33B C33 H33C 109.5
C32 C34 C36 107.3(2)
C32 C34 C35 126.4(3)
C36 C34 C35 126.3(3)
C32 C34 Co1 69.91(12)
C36 C34 Co1 69.03(13)
C35 C34 Co1 128.50(17)
C34 C35 H35A 109.5
C34 C35 H35B 109.5
H35A C35 H35B 109.5
C34 C35 H35C 109.5
H35A C35 H35C 109.5
H35B C35 H35C 109.5
C38 C36 C34 108.3(2)
C38 C36 C37 125.4(3)
C34 C36 C37 126.3(3)
C38 C36 Co1 69.64(12)
C34 C36 Co1 70.02(13)
C37 C36 Co1 127.59(19)
C36 C37 H37A 109.5
C36 C37 H37B 109.5
H37A C37 H37B 109.5
C36 C37 H37C 109.5
H37A C37 H37C 109.5
H37B C37 H37C 109.5
C30 C38 C36 107.4(2)
C30 C38 C39 127.0(3)
C36 C38 C39 125.5(2)
C30 C38 Co1 69.91(12)
C36 C38 Co1 69.45(13)
C39 C38 Co1 128.64(19)
C38 C39 H39A 109.5
C38 C39 H39B 109.5
H39A C39 H39B 109.5
C38 C39 H39C 109.5
H39A C39 H39C 109.5
H39B C39 H39C 109.5

loop_
_geom_bond_atom_site_label_1
_geom_bond_atom_site_label_2
_geom_bond_distance
Co1 C26 2.017(2)
Co1 C36 2.022(3)
Co1 C24 2.024(2)
Co1 C38 2.025(2)
Co1 C30 2.031(2)
Co1 C22 2.034(2)
Co1 C34 2.035(3)
Co1 C20 2.036(2)
Co1 C28 2.040(2)
Co1 C32 2.040(3)
Fe1 N4 2.056(3)
Fe1 N1 2.088(3)
Fe1 N3 2.159(3)
Fe1 N2 2.173(3)
Fe1 S1 2.344(2)
S1 C14 1.734(2)
Cl1 C17 1.735(3)
N1 C1 1.333(4)
N1 C4 1.340(4)
N2 C5 1.255(4)
N2 C6 1.448(4)
N3 C9 1.250(4)
N3 C8 1.446(4)
N4 C13 1.340(4)
N4 C10 1.356(3)
C1 C2 1.358(6)
C1 H1 0.9300
C2 C3 1.341(7)
C2 H2 0.9300
C3 C4 1.364(5)
C3 H3 0.9300
C4 C5 1.419(5)
C5 H5 0.9300
C6 C7 1.477(6)
C6 H6A 0.9700
C6 H6B 0.9700
C7 C8 1.511(5)
C7 H7A 0.9700
C7 H7B 0.9700
C8 H8A 0.9700
C8 H8B 0.9700
C9 C10 1.415(4)
C9 H9 0.9300
C10 C11 1.388(5)
C11 C12 1.362(6)
C11 H11 0.9300
C12 C13 1.360(5)
C12 H12 0.9300
C13 H13 0.9300
C14 C19 1.376(3)
C14 C15 1.389(3)
C15 C16 1.377(3)
C15 H15 0.9300
C16 C17 1.356(4)
C16 H16 0.9300
C17 C18 1.357(4)
C18 C19 1.383(4)
C18 H18 0.9300
C19 H19 0.9300
C20 C28 1.408(3)
C20 C22 1.419(3)
C20 C21 1.478(4)
C21 H21A 0.9600
C21 H21B 0.9600
C21 H21C 0.9600
C22 C24 1.400(4)
C22 C23 1.481(3)
C23 H23A 0.9600
C23 H23B 0.9600
C23 H23C 0.9600
C24 C26 1.416(3)
C24 C25 1.481(3)
C25 H25A 0.9600
C25 H25B 0.9600
C25 H25C 0.9600
C26 C28 1.412(3)
C26 C27 1.479(4)
C27 H27A 0.9600
C27 H27B 0.9600
C27 H27C 0.9600
C28 C29 1.481(3)
C29 H29A 0.9600
C29 H29B 0.9600
C29 H29C 0.9600
C30 C32 1.401(3)
C30 C38 1.410(3)
C30 C31 1.483(4)
C31 H31A 0.9600
C31 H31B 0.9600
C31 H31C 0.9600
C32 C34 1.413(4)
C32 C33 1.487(4)
C33 H33A 0.9600
C33 H33B 0.9600
C33 H33C 0.9600
C34 C36 1.419(4)
C34 C35 1.479(4)
C35 H35A 0.9600
C35 H35B 0.9600
C35 H35C 0.9600
C36 C38 1.414(4)
C36 C37 1.482(4)
C37 H37A 0.9600
C37 H37B 0.9600
C37 H37C 0.9600
C38 C39 1.480(4)
C39 H39A 0.9600
C39 H39B 0.9600
C39 H39C 0.9600
